data_2223305
loop_
_publ_author_name
'Fan, Le-Qing'
'Wu, Ji-Huai'
'Huang, Yun-Fang'
'Ng, Seik Weng'

_publ_section_title
(<i>N</i>,<i>N</i>-Diethyldithiocarbamato-\k^2^<i>S</i>,<i>S</i>')iodido(1,10-phenanthroline-\k^2^<i>N</i>,<i>N</i>')copper(II)
_journal_coeditor_code BT5056
_journal_issue 10
_journal_name_full 'Acta Crystallographica Section E'
_journal_page_first m1209
_journal_paper_doi 10.1107/S160053680903637X
_journal_volume 65
_journal_year 2009
_chemical_formula_iupac '[Cu I (C12 H8 N2) (C5 H10 N S2)]'
_chemical_formula_moiety 'C17 H18 Cu I N3 S2'
_chemical_formula_sum 'C17 H18 Cu I N3 S2'
_chemical_formula_weight 518.90
_chemical_name_systematic
;
(<i>N</i>,<i>N</i>-Diethyldithiocarbamato-\k^2^<i>S</i>,<i>S</i>')\
iodido(1,10-phenanthroline-\k^2^<i>N</i>,<i>N</i>')copper(II)
;
_space_group_IT_number 14
_symmetry_cell_setting monoclinic
_symmetry_space_group_name_Hall '-P 2ybc'
_symmetry_space_group_name_H-M 'P 1 21/c 1'
_atom_sites_solution_hydrogens geom
_atom_sites_solution_primary direct
_atom_sites_solution_secondary difmap
_audit_creation_method SHELXL-97
_cell_angle_alpha 90.00
_cell_angle_beta 103.741(5)
_cell_angle_gamma 90.00
_cell_formula_units_Z 4
_cell_length_a 15.357(5)
_cell_length_b 9.252(3)
_cell_length_c 14.153(5)
_cell_measurement_reflns_used 4020
_cell_measurement_temperature 293(2)
_cell_measurement_theta_max 27.5
_cell_measurement_theta_min 3.1
_cell_volume 1953.3(11)
_computing_cell_refinement 'CrystalClear (Rigaku, 2007)'
_computing_data_collection 'CrystalClear (Rigaku, 2007)'
_computing_data_reduction 'CrystalClear (Rigaku, 2007)'
_computing_molecular_graphics 'X-Seed (Barbour, 2001)'
_computing_publication_material 'publCIF (Westrip, 2009)'
_computing_structure_refinement 'SHELXL-97 (Sheldrick, 2008)'
_computing_structure_solution 'SHELXS-97 (Sheldrick, 2008)'
_diffrn_ambient_temperature 293(2)
_diffrn_measured_fraction_theta_full 0.998
_diffrn_measured_fraction_theta_max 0.998
_diffrn_measurement_device_type 'Rigaku Mercury diffractometer'
_diffrn_measurement_method '\w scans'
_diffrn_radiation_monochromator graphite
_diffrn_radiation_source 'fine-focus sealed tube'
_diffrn_radiation_type MoK\a
_diffrn_radiation_wavelength 0.71073
_diffrn_reflns_av_R_equivalents 0.0327
_diffrn_reflns_av_sigmaI/netI 0.0363
_diffrn_reflns_limit_h_max 19
_diffrn_reflns_limit_h_min -15
_diffrn_reflns_limit_k_max 12
_diffrn_reflns_limit_k_min -12
_diffrn_reflns_limit_l_max 18
_diffrn_reflns_limit_l_min -18
_diffrn_reflns_number 14774
_diffrn_reflns_theta_full 25.00
_diffrn_reflns_theta_max 27.49
_diffrn_reflns_theta_min 2.59
_diffrn_standards_decay_% 0
_diffrn_standards_interval_count 0
_diffrn_standards_interval_time 0
_diffrn_standards_number 0
_exptl_absorpt_coefficient_mu 2.916
_exptl_absorpt_correction_T_max 0.7592
_exptl_absorpt_correction_T_min 0.5932
_exptl_absorpt_correction_type multi-scan
_exptl_absorpt_process_details 'CrystalClear (Rigaku, 2007)'
_exptl_crystal_colour Black
_exptl_crystal_density_diffrn 1.764
_exptl_crystal_density_method 'not measured'
_exptl_crystal_description Prism
_exptl_crystal_F_000 1020
_exptl_crystal_size_max 0.20
_exptl_crystal_size_mid 0.20
_exptl_crystal_size_min 0.10
_refine_diff_density_max 0.442
_refine_diff_density_min -0.727
_refine_ls_extinction_method none
_refine_ls_goodness_of_fit_ref 0.929
_refine_ls_hydrogen_treatment constr
_refine_ls_matrix_type full
_refine_ls_number_parameters 237
_refine_ls_number_reflns 4470
_refine_ls_number_restraints 0
_refine_ls_restrained_S_all 0.929
_refine_ls_R_factor_all 0.0558
_refine_ls_R_factor_gt 0.0429
_refine_ls_shift/su_max 0.001
_refine_ls_shift/su_mean 0.000
_refine_ls_structure_factor_coef Fsqd
_refine_ls_weighting_details 'calc w=1/[\s^2^(Fo^2^)+(0.0613P)^2^+3.3876P] where P=(Fo^2^+2Fc^2^)/3'
_refine_ls_weighting_scheme calc
_refine_ls_wR_factor_gt 0.1041
_refine_ls_wR_factor_ref 0.1164
_reflns_number_gt 3666
_reflns_number_total 4470
_reflns_threshold_expression >2sigma(I)
_cod_data_source_file bt5056.cif
_cod_data_source_block I
_cod_depositor_comments
;
The following automatic conversions were performed:
'_symmetry_cell_setting' value 'Monoclinic' changed to 'monoclinic'
according to '/home/saulius/struct/CIF-dictionaries/cif_core.dic'
dictionary named 'cif_core.dic' version 2.4.1 from
2010-06-29.

'_exptl_absorpt_correction_type' value 'Multi-scan' changed
to 'multi-scan' according to
'/home/saulius/struct/CIF-dictionaries/cif_core.dic' dictionary named
'cif_core.dic' version 2.4.1 from 2010-06-29.

Automatic conversion script
Id: cif_fix_enum 1527 2010-12-29 10:47:43Z saulius 

The following automatic conversions were performed:

'_symmetry_cell_setting' value 'Monoclinic' changed to 'monoclinic'
according to /home/saulius/struct/CIF-dictionaries/cif_core.dic
dictionary named 'cif_core.dic' version 2.4.1 from
2010-06-29.

'_exptl_absorpt_correction_type' value 'Multi-scan'
changed to 'multi-scan' according to
/home/saulius/struct/CIF-dictionaries/cif_core.dic dictionary named
'cif_core.dic' version 2.4.1 from 2010-06-29.

Automatic conversion script
Id: cif_fix_values 1715 2011-07-08 13:25:40Z adriana 
;
_cod_original_sg_symbol_H-M 'P 21/c'
_cod_database_code 2223305
_cod_database_fobs_code 2223305

loop_
_symmetry_equiv_pos_as_xyz
'x, y, z'
'-x, y+1/2, -z+1/2'
'-x, -y, -z'
'x, -y-1/2, z-1/2'

loop_
_atom_site_type_symbol
_atom_site_label
_atom_site_fract_x
_atom_site_fract_y
_atom_site_fract_z
_atom_site_U_iso_or_equiv
_atom_site_adp_type
_atom_site_calc_flag
_atom_site_refinement_flags
_atom_site_occupancy
_atom_site_disorder_assembly
_atom_site_disorder_group
Cu Cu1 0.28574(4) 0.83518(6) 0.45653(4) 0.04622(16) Uani d . 1 . .
I I1 0.17818(2) 0.58393(3) 0.47531(2) 0.05255(13) Uani d . 1 . .
S S1 0.37150(9) 0.78291(19) 0.34872(9) 0.0680(4) Uani d . 1 . .
S S2 0.42493(9) 0.78293(18) 0.55491(9) 0.0645(4) Uani d . 1 . .
N N1 0.5328(3) 0.6852(6) 0.4466(3) 0.0682(13) Uani d . 1 . .
N N2 0.1835(2) 0.9450(4) 0.3643(2) 0.0418(8) Uani d . 1 . .
N N3 0.2373(2) 0.9449(4) 0.5572(2) 0.0412(8) Uani d . 1 . .
C C1 0.4550(3) 0.7443(5) 0.4495(3) 0.0506(11) Uani d . 1 A .
C C2 0.5523(8) 0.6281(16) 0.3563(8) 0.078(4) Uani d P 0.69(2) A 1
H H2A 0.5786 0.5327 0.3692 0.094 Uiso calc PR 0.69(2) A 1
H H2B 0.4964 0.6180 0.3075 0.094 Uiso calc PR 0.69(2) A 1
C C2' 0.5643(15) 0.726(3) 0.3480(16) 0.065(7) Uani d P 0.31(2) A 2
H H2D 0.5231 0.7918 0.3066 0.077 Uiso calc PR 0.31(2) A 2
H H2E 0.6246 0.7645 0.3617 0.077 Uiso calc PR 0.31(2) A 2
C C3' 0.559(2) 0.569(3) 0.305(2) 0.113(13) Uani d P 0.31(2) A 2
H H3D 0.6181 0.5292 0.3151 0.170 Uiso calc PR 0.31(2) A 2
H H3E 0.5320 0.5725 0.2361 0.170 Uiso calc PR 0.31(2) A 2
H H3F 0.5232 0.5092 0.3362 0.170 Uiso calc PR 0.31(2) A 2
C C3 0.6108(13) 0.716(2) 0.3191(10) 0.150(8) Uani d P 0.69(2) A 1
H H3A 0.6161 0.6792 0.2574 0.224 Uiso calc PR 0.69(2) A 1
H H3B 0.6687 0.7172 0.3636 0.224 Uiso calc PR 0.69(2) A 1
H H3C 0.5874 0.8130 0.3109 0.224 Uiso calc PR 0.69(2) A 1
C C4 0.6012(3) 0.6512(6) 0.5367(4) 0.0620(13) Uani d . 1 A .
H H4A 0.6346 0.5664 0.5257 0.074 Uiso calc R 1 . .
H H4B 0.5713 0.6284 0.5881 0.074 Uiso calc R 1 . .
C C5 0.6644(4) 0.7723(7) 0.5687(5) 0.0799(18) Uani d . 1 . .
H `H5B 0.6313 0.8586 0.5744 0.120 Uiso calc R 1 A .
H H5A 0.6994 0.7874 0.5217 0.120 Uiso calc R 1 . .
H H5C 0.7033 0.7495 0.6306 0.120 Uiso calc R 1 . .
C C6 0.1575(4) 0.9422(5) 0.2673(3) 0.0509(11) Uani d . 1 . .
H H6 0.1914 0.8907 0.2325 0.061 Uiso calc R 1 . .
C C7 0.0802(4) 1.0150(5) 0.2165(3) 0.0560(12) Uani d . 1 . .
H H7 0.0629 1.0093 0.1490 0.067 Uiso calc R 1 . .
C C8 0.0309(3) 1.0935(5) 0.2656(4) 0.0518(11) Uani d . 1 . .
H H8 -0.0206 1.1413 0.2322 0.062 Uiso calc R 1 . .
C C9 0.0586(3) 1.1019(4) 0.3680(3) 0.0419(9) Uani d . 1 . .
C C10 0.1346(3) 1.0248(4) 0.4133(3) 0.0375(8) Uani d . 1 . .
C C11 0.0123(3) 1.1834(5) 0.4272(4) 0.0520(11) Uani d . 1 . .
H H11 -0.0384 1.2358 0.3971 0.062 Uiso calc R 1 . .
C C12 0.0400(3) 1.1862(5) 0.5249(4) 0.0512(11) Uani d . 1 . .
H H12 0.0085 1.2408 0.5609 0.061 Uiso calc R 1 . .
C C13 0.1176(3) 1.1058(4) 0.5741(3) 0.0425(9) Uani d . 1 . .
C C14 0.1639(3) 1.0261(4) 0.5176(3) 0.0383(9) Uani d . 1 . .
C C15 0.1484(4) 1.0955(5) 0.6757(3) 0.0521(11) Uani d . 1 . .
H H15 0.1197 1.1463 0.7162 0.062 Uiso calc R 1 . .
C C16 0.2204(4) 1.0107(6) 0.7144(3) 0.0558(12) Uani d . 1 . .
H H16 0.2403 1.0012 0.7815 0.067 Uiso calc R 1 . .
C C17 0.2640(3) 0.9384(5) 0.6528(3) 0.0489(11) Uani d . 1 . .
H H17 0.3142 0.8830 0.6802 0.059 Uiso calc R 1 . .

loop_
_atom_site_aniso_label
_atom_site_aniso_U_11
_atom_site_aniso_U_22
_atom_site_aniso_U_33
_atom_site_aniso_U_12
_atom_site_aniso_U_13
_atom_site_aniso_U_23
Cu1 0.0399(3) 0.0589(3) 0.0391(3) 0.0118(2) 0.0078(2) -0.0028(2)
I1 0.0471(2) 0.0563(2) 0.0574(2) 0.00439(14) 0.01878(15) 0.00145(13)
S1 0.0460(7) 0.1134(12) 0.0443(6) 0.0092(7) 0.0103(5) -0.0187(7)
S2 0.0442(7) 0.1012(11) 0.0461(6) 0.0208(7) 0.0069(5) -0.0011(6)
N1 0.040(2) 0.098(4) 0.067(3) 0.007(2) 0.015(2) -0.017(2)
N2 0.040(2) 0.0471(19) 0.0377(18) 0.0040(16) 0.0087(15) 0.0007(14)
N3 0.0367(19) 0.0460(19) 0.0403(18) 0.0073(15) 0.0080(15) 0.0029(14)
C1 0.041(2) 0.059(3) 0.052(3) -0.001(2) 0.013(2) -0.013(2)
C2 0.073(7) 0.090(9) 0.076(7) 0.025(6) 0.027(5) -0.016(7)
C2' 0.055(12) 0.071(15) 0.079(14) 0.012(10) 0.038(10) -0.008(11)
C3' 0.18(3) 0.085(19) 0.090(19) 0.055(19) 0.072(19) 0.024(14)
C3 0.161(16) 0.207(19) 0.099(10) -0.075(14) 0.066(10) 0.007(10)
C4 0.044(3) 0.057(3) 0.086(4) 0.004(2) 0.017(3) 0.002(3)
C5 0.063(4) 0.087(4) 0.083(4) -0.018(3) 0.006(3) 0.008(3)
C6 0.059(3) 0.055(3) 0.039(2) 0.001(2) 0.012(2) -0.0020(19)
C7 0.064(3) 0.057(3) 0.040(2) 0.002(3) -0.002(2) 0.006(2)
C8 0.051(3) 0.043(2) 0.056(3) 0.004(2) 0.001(2) 0.010(2)
C9 0.039(2) 0.039(2) 0.046(2) -0.0002(18) 0.0063(18) 0.0026(17)
C10 0.036(2) 0.0368(19) 0.039(2) -0.0013(17) 0.0071(16) 0.0020(16)
C11 0.043(3) 0.044(2) 0.068(3) 0.008(2) 0.012(2) 0.003(2)
C12 0.048(3) 0.042(2) 0.064(3) 0.006(2) 0.015(2) -0.008(2)
C13 0.039(2) 0.039(2) 0.051(2) -0.0017(18) 0.0134(19) -0.0040(17)
C14 0.039(2) 0.0357(19) 0.041(2) -0.0028(17) 0.0105(17) -0.0018(16)
C15 0.058(3) 0.056(3) 0.047(2) -0.002(2) 0.021(2) -0.011(2)
C16 0.066(3) 0.064(3) 0.036(2) -0.001(3) 0.011(2) -0.004(2)
C17 0.052(3) 0.058(3) 0.035(2) 0.008(2) 0.0066(19) 0.0001(18)

loop_
_atom_type_symbol
_atom_type_description
_atom_type_scat_dispersion_real
_atom_type_scat_dispersion_imag
_atom_type_scat_source
C C 0.0033 0.0016 'International Tables Vol C Tables 4.2.6.8 and 6.1.1.4'
H H 0.0000 0.0000 'International Tables Vol C Tables 4.2.6.8 and 6.1.1.4'
Cu Cu 0.3201 1.2651 'International Tables Vol C Tables 4.2.6.8 and 6.1.1.4'
I I -0.4742 1.8119 'International Tables Vol C Tables 4.2.6.8 and 6.1.1.4'
N N 0.0061 0.0033 'International Tables Vol C Tables 4.2.6.8 and 6.1.1.4'
S S 0.1246 0.1234 'International Tables Vol C Tables 4.2.6.8 and 6.1.1.4'

loop_
_geom_angle_atom_site_label_1
_geom_angle_atom_site_label_2
_geom_angle_atom_site_label_3
_geom_angle_site_symmetry_1
_geom_angle_site_symmetry_3
_geom_angle
_geom_angle_publ_flag
N3 Cu1 N2 . . 81.17(14) ?
N3 Cu1 S1 . . 159.66(12) ?
N2 Cu1 S1 . . 98.89(11) ?
N3 Cu1 S2 . . 97.04(11) ?
N2 Cu1 S2 . . 160.83(11) ?
S1 Cu1 S2 . . 76.18(5) ?
N3 Cu1 I1 . . 91.42(11) ?
N2 Cu1 I1 . . 95.08(11) ?
S1 Cu1 I1 . . 108.77(5) ?
S2 Cu1 I1 . . 104.06(5) ?
C1 S1 Cu1 . . 85.68(16) ?
C1 S2 Cu1 . . 85.43(17) ?
C1 N1 C2 . . 123.0(6) ?
C1 N1 C4 . . 121.4(4) ?
C2 N1 C4 . . 114.9(6) ?
C1 N1 C2' . . 112.7(9) ?
C2 N1 C2' . . 34.6(8) ?
C4 N1 C2' . . 119.6(9) ?
C6 N2 C10 . . 118.0(4) ?
C6 N2 Cu1 . . 129.8(3) ?
C10 N2 Cu1 . . 112.1(3) ?
C17 N3 C14 . . 118.3(4) ?
C17 N3 Cu1 . . 128.4(3) ?
C14 N3 Cu1 . . 113.1(3) ?
N1 C1 S2 . . 123.3(4) ?
N1 C1 S1 . . 124.2(4) ?
S2 C1 S1 . . 112.4(3) ?
C3 C2 N1 . . 113.3(14) ?
C3 C2 H2A . . 108.9 ?
N1 C2 H2A . . 108.9 ?
C3 C2 H2B . . 108.9 ?
N1 C2 H2B . . 108.9 ?
H2A C2 H2B . . 107.7 ?
C3' C2' N1 . . 97(2) ?
C3' C2' H2D . . 112.3 ?
N1 C2' H2D . . 112.3 ?
C3' C2' H2E . . 112.3 ?
N1 C2' H2E . . 112.3 ?
H2D C2' H2E . . 109.9 ?
C2' C3' H3D . . 109.5 ?
C2' C3' H3E . . 109.5 ?
H3D C3' H3E . . 109.5 ?
C2' C3' H3F . . 109.5 ?
H3D C3' H3F . . 109.5 ?
H3E C3' H3F . . 109.5 ?
C2 C3 H3A . . 109.5 ?
C2 C3 H3B . . 109.5 ?
H3A C3 H3B . . 109.5 ?
C2 C3 H3C . . 109.5 ?
H3A C3 H3C . . 109.5 ?
H3B C3 H3C . . 109.5 ?
N1 C4 C5 . . 112.4(5) ?
N1 C4 H4A . . 109.1 ?
C5 C4 H4A . . 109.1 ?
N1 C4 H4B . . 109.1 ?
C5 C4 H4B . . 109.1 ?
H4A C4 H4B . . 107.9 ?
C4 C5 `H5B . . 109.5 ?
C4 C5 H5A . . 109.5 ?
`H5B C5 H5A . . 109.5 ?
C4 C5 H5C . . 109.5 ?
`H5B C5 H5C . . 109.5 ?
H5A C5 H5C . . 109.5 ?
N2 C6 C7 . . 121.8(5) ?
N2 C6 H6 . . 119.1 ?
C7 C6 H6 . . 119.1 ?
C8 C7 C6 . . 120.2(4) ?
C8 C7 H7 . . 119.9 ?
C6 C7 H7 . . 119.9 ?
C7 C8 C9 . . 119.1(4) ?
C7 C8 H8 . . 120.4 ?
C9 C8 H8 . . 120.4 ?
C10 C9 C8 . . 117.4(4) ?
C10 C9 C11 . . 118.7(4) ?
C8 C9 C11 . . 123.9(4) ?
N2 C10 C9 . . 123.4(4) ?
N2 C10 C14 . . 117.0(4) ?
C9 C10 C14 . . 119.6(4) ?
C12 C11 C9 . . 122.0(4) ?
C12 C11 H11 . . 119.0 ?
C9 C11 H11 . . 119.0 ?
C11 C12 C13 . . 120.7(4) ?
C11 C12 H12 . . 119.7 ?
C13 C12 H12 . . 119.7 ?
C14 C13 C15 . . 117.1(4) ?
C14 C13 C12 . . 118.1(4) ?
C15 C13 C12 . . 124.7(4) ?
N3 C14 C13 . . 122.6(4) ?
N3 C14 C10 . . 116.5(4) ?
C13 C14 C10 . . 120.9(4) ?
C16 C15 C13 . . 119.6(4) ?
C16 C15 H15 . . 120.2 ?
C13 C15 H15 . . 120.2 ?
C15 C16 C17 . . 119.5(4) ?
C15 C16 H16 . . 120.3 ?
C17 C16 H16 . . 120.3 ?
N3 C17 C16 . . 122.9(4) ?
N3 C17 H17 . . 118.6 ?
C16 C17 H17 . . 118.6 ?

loop_
_geom_bond_atom_site_label_1
_geom_bond_atom_site_label_2
_geom_bond_site_symmetry_2
_geom_bond_distance
_geom_bond_publ_flag
Cu1 N3 . 2.030(4) ?
Cu1 N2 . 2.057(3) ?
Cu1 S1 . 2.2916(15) ?
Cu1 S2 . 2.3082(14) ?
Cu1 I1 . 2.9002(10) ?
S1 C1 . 1.714(5) ?
S2 C1 . 1.701(5) ?
N1 C1 . 1.324(6) ?
N1 C2 . 1.477(12) ?
N1 C4 . 1.481(7) ?
N1 C2' . 1.62(2) ?
N2 C6 . 1.335(5) ?
N2 C10 . 1.355(5) ?
N3 C17 . 1.319(5) ?
N3 C14 . 1.359(5) ?
C2 C3 . 1.41(2) ?
C2 H2A . 0.9700 ?
C2 H2B . 0.9700 ?
C2' C3' . 1.57(4) ?
C2' H2D . 0.9700 ?
C2' H2E . 0.9700 ?
C3' H3D . 0.9600 ?
C3' H3E . 0.9600 ?
C3' H3F . 0.9600 ?
C3 H3A . 0.9600 ?
C3 H3B . 0.9600 ?
C3 H3C . 0.9600 ?
C4 C5 . 1.481(8) ?
C4 H4A . 0.9700 ?
C4 H4B . 0.9700 ?
C5 `H5B . 0.9600 ?
C5 H5A . 0.9600 ?
C5 H5C . 0.9600 ?
C6 C7 . 1.405(7) ?
C6 H6 . 0.9300 ?
C7 C8 . 1.354(7) ?
C7 H7 . 0.9300 ?
C8 C9 . 1.412(6) ?
C8 H8 . 0.9300 ?
C9 C10 . 1.388(6) ?
C9 C11 . 1.435(6) ?
C10 C14 . 1.438(5) ?
C11 C12 . 1.347(7) ?
C11 H11 . 0.9300 ?
C12 C13 . 1.438(6) ?
C12 H12 . 0.9300 ?
C13 C14 . 1.400(6) ?
C13 C15 . 1.406(6) ?
C15 C16 . 1.360(7) ?
C15 H15 . 0.9300 ?
C16 C17 . 1.390(6) ?
C16 H16 . 0.9300 ?
C17 H17 . 0.9300 ?

loop_
_geom_torsion_atom_site_label_1
_geom_torsion_atom_site_label_2
_geom_torsion_atom_site_label_3
_geom_torsion_atom_site_label_4
_geom_torsion_site_symmetry_1
_geom_torsion_site_symmetry_2
_geom_torsion_site_symmetry_3
_geom_torsion_site_symmetry_4
_geom_torsion
_geom_torsion_publ_flag
N3 Cu1 S1 C1 . . . . 76.2(4) ?
N2 Cu1 S1 C1 . . . . 164.8(2) ?
S2 Cu1 S1 C1 . . . . 3.66(18) ?
I1 Cu1 S1 C1 . . . . -96.74(18) ?
N3 Cu1 S2 C1 . . . . -164.2(2) ?
N2 Cu1 S2 C1 . . . . -80.8(4) ?
S1 Cu1 S2 C1 . . . . -3.69(18) ?
I1 Cu1 S2 C1 . . . . 102.57(18) ?
N3 Cu1 N2 C6 . . . . -179.5(4) ?
S1 Cu1 N2 C6 . . . . 21.1(4) ?
S2 Cu1 N2 C6 . . . . 94.5(5) ?
I1 Cu1 N2 C6 . . . . -88.8(4) ?
N3 Cu1 N2 C10 . . . . -3.2(3) ?
S1 Cu1 N2 C10 . . . . -162.6(3) ?
S2 Cu1 N2 C10 . . . . -89.2(4) ?
I1 Cu1 N2 C10 . . . . 87.5(3) ?
N2 Cu1 N3 C17 . . . . 177.5(4) ?
S1 Cu1 N3 C17 . . . . -90.7(5) ?
S2 Cu1 N3 C17 . . . . -21.7(4) ?
I1 Cu1 N3 C17 . . . . 82.6(4) ?
N2 Cu1 N3 C14 . . . . 2.6(3) ?
S1 Cu1 N3 C14 . . . . 94.4(4) ?
S2 Cu1 N3 C14 . . . . 163.3(3) ?
I1 Cu1 N3 C14 . . . . -92.3(3) ?
C2 N1 C1 S2 . . . . 168.7(8) ?
C4 N1 C1 S2 . . . . -1.5(8) ?
C2' N1 C1 S2 . . . . -153.6(11) ?
C2 N1 C1 S1 . . . . -8.1(10) ?
C4 N1 C1 S1 . . . . -178.4(4) ?
C2' N1 C1 S1 . . . . 29.5(12) ?
Cu1 S2 C1 N1 . . . . -172.0(5) ?
Cu1 S2 C1 S1 . . . . 5.2(3) ?
Cu1 S1 C1 N1 . . . . 172.0(5) ?
Cu1 S1 C1 S2 . . . . -5.2(3) ?
C1 N1 C2 C3 . . . . 106.4(13) ?
C4 N1 C2 C3 . . . . -82.7(14) ?
C2' N1 C2 C3 . . . . 23.9(18) ?
C1 N1 C2' C3' . . . . -114.7(15) ?
C2 N1 C2' C3' . . . . 1.0(16) ?
C4 N1 C2' C3' . . . . 92.7(17) ?
C1 N1 C4 C5 . . . . -90.7(7) ?
C2 N1 C4 C5 . . . . 98.3(9) ?
C2' N1 C4 C5 . . . . 59.5(13) ?
C10 N2 C6 C7 . . . . -2.1(7) ?
Cu1 N2 C6 C7 . . . . 174.0(4) ?
N2 C6 C7 C8 . . . . 1.5(8) ?
C6 C7 C8 C9 . . . . 0.5(8) ?
C7 C8 C9 C10 . . . . -1.7(7) ?
C7 C8 C9 C11 . . . . 179.1(5) ?
C6 N2 C10 C9 . . . . 0.8(6) ?
Cu1 N2 C10 C9 . . . . -175.9(3) ?
C6 N2 C10 C14 . . . . -180.0(4) ?
Cu1 N2 C10 C14 . . . . 3.2(5) ?
C8 C9 C10 N2 . . . . 1.1(6) ?
C11 C9 C10 N2 . . . . -179.7(4) ?
C8 C9 C10 C14 . . . . -178.1(4) ?
C11 C9 C10 C14 . . . . 1.2(6) ?
C10 C9 C11 C12 . . . . -0.5(7) ?
C8 C9 C11 C12 . . . . 178.7(5) ?
C9 C11 C12 C13 . . . . -0.5(7) ?
C11 C12 C13 C14 . . . . 0.8(7) ?
C11 C12 C13 C15 . . . . -176.1(5) ?
C17 N3 C14 C13 . . . . 1.8(6) ?
Cu1 N3 C14 C13 . . . . 177.3(3) ?
C17 N3 C14 C10 . . . . -177.2(4) ?
Cu1 N3 C14 C10 . . . . -1.7(5) ?
C15 C13 C14 N3 . . . . -1.9(6) ?
C12 C13 C14 N3 . . . . -179.0(4) ?
C15 C13 C14 C10 . . . . 177.0(4) ?
C12 C13 C14 C10 . . . . -0.1(6) ?
N2 C10 C14 N3 . . . . -1.1(5) ?
C9 C10 C14 N3 . . . . 178.1(4) ?
N2 C10 C14 C13 . . . . 179.9(4) ?
C9 C10 C14 C13 . . . . -0.9(6) ?
C14 C13 C15 C16 . . . . 0.1(7) ?
C12 C13 C15 C16 . . . . 177.0(5) ?
C13 C15 C16 C17 . . . . 1.7(7) ?
C14 N3 C17 C16 . . . . 0.1(7) ?
Cu1 N3 C17 C16 . . . . -174.6(4) ?
C15 C16 C17 N3 . . . . -1.8(8) ?
